data_4116178
loop_
_publ_author_name
'Tetsuhiro Kodani'
'Kenji Matsuda'
'Taro Yamada'
'Seiya Kobatake'
'Masahiro Irie'

_publ_contact_author
;Prof. Masahiro Irie
Department of Chemistry and Biochemistry,
Graduate School of Engineering,
Kyushu University, 6-10-1 Hakozaki,
Higashi-ku, Fukuoka 812-8581, Japan
;
_publ_contact_author_email ' irie@cstf.kyushu-u.ac.jp '
_publ_contact_author_fax ' 81(92)6423568 '
_publ_contact_author_phone ' 81(92)6423556 '
_publ_section_title
;
 Reversible Diastereoselective Photocyclization of a Diarylethene in a
 Single-Crystalline Phase
;
_journal_name_full 'Journal of the American Chemical Society'
_journal_page_first 9631
_journal_page_last 9637
_journal_paper_doi 10.1021/ja001350o
_journal_volume 122
_journal_year 2000
_chemical_formula_sum 'C32 H26 F6 S2'
_chemical_formula_weight 588.65
_chemical_name_systematic
;
 (R)-1-(2-methyl-5-phenyl-3-thienyl)-2-[2-(3-methyl-1-penten-1-yl)
 -5-phenyl-3-thienyl]-3,3,4,4,5,5-hexafluorocyclopentene
;
_space_group_IT_number 19
_symmetry_cell_setting orthorhombic
_symmetry_space_group_name_Hall 'P 2ac 2ab'
_symmetry_space_group_name_H-M 'P 21 21 21'
_atom_sites_solution_hydrogens geom
_atom_sites_solution_primary direct
_atom_sites_solution_secondary difmap
_audit_creation_method SHELXL-97
_cell_angle_alpha 90.00
_cell_angle_beta 90.00
_cell_angle_gamma 90.00
_cell_formula_units_Z 4
_cell_length_a 9.3680(10)
_cell_length_b 11.8571(12)
_cell_length_c 24.971(3)
_cell_measurement_temperature 123(2)
_cell_volume 2773.7(5)
_computing_cell_refinement 'Bruker SMART'
_computing_data_collection 'Bruker SMART'
_computing_data_reduction 'Bruker SHELXTL'
_computing_molecular_graphics 'Bruker SHELXTL'
_computing_publication_material 'Bruker SHELXTL'
_computing_structure_refinement 'SHELXL-97 (Sheldrick, 1997)'
_computing_structure_solution 'SHELXS-97 (Sheldrick, 1990)'
_diffrn_ambient_temperature 123(2)
_diffrn_measured_fraction_theta_full 0.951
_diffrn_measured_fraction_theta_max 0.951
_diffrn_radiation_monochromator graphite
_diffrn_radiation_source 'fine-focus sealed tube'
_diffrn_radiation_type MoK\a
_diffrn_radiation_wavelength 0.71073
_diffrn_reflns_av_R_equivalents 0.0273
_diffrn_reflns_av_sigmaI/netI 0.0355
_diffrn_reflns_limit_h_max 11
_diffrn_reflns_limit_h_min -11
_diffrn_reflns_limit_k_max 15
_diffrn_reflns_limit_k_min -8
_diffrn_reflns_limit_l_max 27
_diffrn_reflns_limit_l_min -31
_diffrn_reflns_number 16034
_diffrn_reflns_theta_full 27.47
_diffrn_reflns_theta_max 27.47
_diffrn_reflns_theta_min 1.63
_exptl_absorpt_coefficient_mu 0.253
_exptl_crystal_colour yellow
_exptl_crystal_density_diffrn 1.410
_exptl_crystal_description cubic
_exptl_crystal_F_000 1216
_exptl_crystal_size_max 0.5
_exptl_crystal_size_mid 0.4
_exptl_crystal_size_min 0.4
_refine_diff_density_max 0.488
_refine_diff_density_min -0.523
_refine_diff_density_rms 0.060
_refine_ls_abs_structure_details 'Flack H D (1983), Acta Cryst. A39, 876-881'
_refine_ls_abs_structure_Flack 0.00(8)
_refine_ls_extinction_method none
_refine_ls_goodness_of_fit_ref 1.041
_refine_ls_hydrogen_treatment mixed
_refine_ls_matrix_type full
_refine_ls_number_parameters 353
_refine_ls_number_reflns 5913
_refine_ls_number_restraints 20
_refine_ls_restrained_S_all 1.047
_refine_ls_R_factor_all 0.0574
_refine_ls_R_factor_gt 0.0462
_refine_ls_shift/su_max 0.103
_refine_ls_shift/su_mean 0.001
_refine_ls_structure_factor_coef Fsqd
_refine_ls_weighting_details 'calc w=1/[\s^2^(Fo^2^)+(0.0546P)^2^+2.0121P] where P=(Fo^2^+2Fc^2^)/3'
_refine_ls_weighting_scheme calc
_refine_ls_wR_factor_gt 0.1090
_refine_ls_wR_factor_ref 0.1149
_reflns_number_gt 5083
_reflns_number_total 5913
_reflns_threshold_expression >2sigma(I)
_cod_data_source_file ja001350o_2.cif
_cod_data_source_block (R)-1a
_cod_database_code 4116178

loop_
_symmetry_equiv_pos_as_xyz
'x, y, z'
'-x+1/2, -y, z+1/2'
'-x, y+1/2, -z+1/2'
'x+1/2, -y+1/2, -z'

loop_
_atom_site_label
_atom_site_type_symbol
_atom_site_fract_x
_atom_site_fract_y
_atom_site_fract_z
_atom_site_U_iso_or_equiv
_atom_site_adp_type
_atom_site_occupancy
_atom_site_symmetry_multiplicity
_atom_site_calc_flag
_atom_site_refinement_flags
_atom_site_disorder_assembly
_atom_site_disorder_group
F1A F 1.0684(2) -0.04917(18) 1.03292(9) 0.0313(6) Uiso 0.852(4) 1 d PD A 1
F2A F 0.8929(2) -0.16595(18) 1.02679(8) 0.0310(6) Uiso 0.852(4) 1 d PD A 1
F3A F 1.0592(3) -0.2538(2) 0.95555(10) 0.0369(6) Uiso 0.852(4) 1 d PD A 1
F4A F 1.1597(2) -0.09030(19) 0.93757(9) 0.0366(6) Uiso 0.852(4) 1 d PD A 1
F5A F 0.8422(3) -0.2109(2) 0.89664(12) 0.0392(7) Uiso 0.852(4) 1 d PD A 1
F6A F 0.9909(3) -0.0974(2) 0.85775(10) 0.0364(7) Uiso 0.852(4) 1 d PD A 1
C6A C 0.9655(6) -0.0876(4) 0.99911(18) 0.0292(17) Uiso 0.852(4) 1 d PD A 1
C7A C 1.0357(4) -0.1421(3) 0.94904(14) 0.0252(8) Uiso 0.852(4) 1 d PD A 1
C8A C 0.9221(6) -0.1192(4) 0.90532(19) 0.030(2) Uiso 0.852(4) 1 d PD A 1
F1B F 1.1147(15) -0.0351(12) 1.0077(7) 0.046(4) Uiso 0.148(4) 1 d PD A 2
F2B F 0.9568(19) -0.1260(15) 1.0472(6) 0.065(5) Uiso 0.148(4) 1 d PD A 2
F3B F 0.899(2) -0.2592(17) 0.9742(8) 0.096(7) Uiso 0.148(4) 1 d PD A 2
F4B F 1.1124(10) -0.2324(7) 0.9498(3) 0.004(2) Uiso 0.148(4) 1 d PD A 2
F5B F 0.8620(10) -0.2014(8) 0.8816(4) 0.004(2) Uiso 0.148(4) 1 d PD A 2
F6B F 1.0270(13) -0.0753(10) 0.8640(5) 0.019(3) Uiso 0.148(4) 1 d PD A 2
C6B C 0.9903(19) -0.0844(13) 0.9986(5) 0.000(5) Uiso 0.148(4) 1 d PD A 2
C7B C 0.9899(19) -0.1729(13) 0.9557(6) 0.032(5) Uiso 0.148(4) 1 d PD A 2
C8B C 0.942(2) -0.1167(14) 0.9034(6) 0.004(7) Uiso 0.148(4) 1 d PD A 2
S1 S 0.73683(8) 0.28860(6) 1.04145(3) 0.02631(16) Uani 1 1 d . . .
S2 S 0.48496(8) 0.08866(7) 0.85670(3) 0.02850(17) Uani 1 1 d . A .
C1 C 0.8012(3) 0.2034(2) 0.99126(11) 0.0244(6) Uani 1 1 d . . .
C2 C 0.8215(3) 0.0946(2) 1.01046(11) 0.0231(6) Uani 1 1 d . A .
C3 C 0.7870(3) 0.0843(3) 1.06590(11) 0.0244(6) Uani 1 1 d . . .
H3A H 0.7970 0.0158 1.0853 0.029 Uiso 1 1 calc R . .
C4 C 0.7385(3) 0.1811(2) 1.08843(11) 0.0250(6) Uani 1 1 d . . .
C5 C 0.8725(3) 0.0016(2) 0.97707(11) 0.0227(6) Uani 1 1 d . . .
C9 C 0.8391(3) -0.0220(2) 0.92567(11) 0.0227(6) Uani 1 1 d . A .
C10 C 0.5871(3) 0.0315(3) 0.90709(11) 0.0260(6) Uani 1 1 d . A .
C11 C 0.7274(3) 0.0265(2) 0.89167(12) 0.0241(6) Uani 1 1 d . . .
C12 C 0.7500(3) 0.0688(2) 0.83898(11) 0.0237(6) Uani 1 1 d . A .
H12A H 0.8412 0.0703 0.8224 0.028 Uiso 1 1 calc R . .
C13 C 0.6293(3) 0.1068(2) 0.81438(11) 0.0229(6) Uani 1 1 d . . .
C14 C 0.5207(3) -0.0040(3) 0.95867(13) 0.0331(7) Uani 1 1 d . . .
H14A H 0.5945 -0.0342 0.9825 0.050 Uiso 1 1 calc R A .
H14B H 0.4489 -0.0623 0.9517 0.050 Uiso 1 1 calc R . .
H14C H 0.4750 0.0612 0.9757 0.050 Uiso 1 1 calc R . .
C15 C 0.8314(3) 0.2507(2) 0.93912(11) 0.0253(6) Uani 1 1 d . . .
H15A H 0.8939 0.2101 0.9162 0.030 Uiso 1 1 calc R . .
C16 C 0.7780(4) 0.3464(3) 0.92116(12) 0.0360(8) Uani 1 1 d . . .
H16A H 0.7154 0.3860 0.9445 0.043 Uiso 1 1 calc R . .
C17 C 0.8061(4) 0.3988(3) 0.86785(13) 0.0342(7) Uani 1 1 d . . .
H17A H 0.8672 0.3460 0.8467 0.041 Uiso 1 1 calc R . .
C18 C 0.6663(4) 0.4161(3) 0.83746(13) 0.0386(8) Uani 1 1 d . . .
H18A H 0.6116 0.3446 0.8380 0.046 Uiso 1 1 calc R . .
H18B H 0.6089 0.4739 0.8563 0.046 Uiso 1 1 calc R . .
C19 C 0.6868(5) 0.4524(3) 0.77988(14) 0.0485(10) Uani 1 1 d . . .
H19A H 0.5934 0.4599 0.7625 0.073 Uiso 1 1 calc R . .
H19B H 0.7437 0.3958 0.7609 0.073 Uiso 1 1 calc R . .
H19C H 0.7364 0.5251 0.7789 0.073 Uiso 1 1 calc R . .
C20 C 0.8885(4) 0.5093(3) 0.87518(15) 0.0441(9) Uani 1 1 d . . .
H20A H 0.9775 0.4944 0.8945 0.066 Uiso 1 1 calc R . .
H20B H 0.8301 0.5626 0.8957 0.066 Uiso 1 1 calc R . .
H20C H 0.9105 0.5416 0.8400 0.066 Uiso 1 1 calc R . .
C21 C 0.6142(3) 0.1581(2) 0.76117(12) 0.0262(6) Uani 1 1 d . A .
C22 C 0.7274(4) 0.1568(3) 0.72484(11) 0.0296(7) Uani 1 1 d . . .
H22A H 0.8152 0.1226 0.7348 0.035 Uiso 1 1 calc R A .
C23 C 0.7138(4) 0.2046(3) 0.67452(12) 0.0347(7) Uani 1 1 d . A .
H23A H 0.7923 0.2033 0.6504 0.042 Uiso 1 1 calc R . .
C24 C 0.5870(4) 0.2539(3) 0.65921(13) 0.0374(8) Uani 1 1 d . . .
H24A H 0.5778 0.2863 0.6246 0.045 Uiso 1 1 calc R A .
C25 C 0.4737(4) 0.2560(3) 0.69449(14) 0.0412(8) Uani 1 1 d . A .
H25A H 0.3862 0.2902 0.6841 0.049 Uiso 1 1 calc R . .
C26 C 0.4868(4) 0.2085(3) 0.74485(12) 0.0341(7) Uani 1 1 d . . .
H26A H 0.4078 0.2103 0.7687 0.041 Uiso 1 1 calc R A .
C27 C 0.6913(3) 0.2046(3) 1.14331(11) 0.0256(6) Uani 1 1 d . . .
C28 C 0.6418(3) 0.3106(2) 1.15836(11) 0.0242(6) Uani 1 1 d . . .
H28A H 0.6377 0.3693 1.1325 0.029 Uiso 1 1 calc R . .
C29 C 0.5985(3) 0.3321(3) 1.21023(12) 0.0276(6) Uani 1 1 d . . .
H29A H 0.5665 0.4053 1.2198 0.033 Uiso 1 1 calc R . .
C30 C 0.6015(3) 0.2475(3) 1.24822(12) 0.0320(7) Uani 1 1 d . . .
H30A H 0.5699 0.2617 1.2837 0.038 Uiso 1 1 calc R . .
C31 C 0.6512(4) 0.1416(3) 1.23389(13) 0.0356(8) Uani 1 1 d . . .
H31A H 0.6536 0.0829 1.2598 0.043 Uiso 1 1 calc R . .
C32 C 0.6972(4) 0.1207(3) 1.18243(13) 0.0340(7) Uani 1 1 d . . .
H32A H 0.7333 0.0482 1.1735 0.041 Uiso 1 1 calc R . .

loop_
_atom_site_aniso_label
_atom_site_aniso_U_11
_atom_site_aniso_U_22
_atom_site_aniso_U_33
_atom_site_aniso_U_23
_atom_site_aniso_U_13
_atom_site_aniso_U_12
S1 0.0388(4) 0.0211(3) 0.0190(3) 0.0001(3) 0.0035(3) 0.0014(3)
S2 0.0244(3) 0.0365(4) 0.0246(4) 0.0080(3) -0.0004(3) 0.0016(3)
C1 0.0280(15) 0.0236(14) 0.0216(14) -0.0008(12) -0.0018(11) 0.0003(12)
C2 0.0256(14) 0.0246(14) 0.0192(13) 0.0004(12) -0.0020(11) 0.0008(12)
C3 0.0273(14) 0.0245(14) 0.0214(14) 0.0015(12) -0.0024(11) -0.0003(12)
C4 0.0312(15) 0.0228(14) 0.0210(13) -0.0008(10) -0.0011(12) -0.0033(12)
C5 0.0263(14) 0.0196(14) 0.0221(14) 0.0026(11) -0.0007(11) -0.0025(11)
C9 0.0277(14) 0.0201(13) 0.0202(14) 0.0031(11) -0.0002(12) -0.0023(12)
C10 0.0299(15) 0.0250(14) 0.0230(15) -0.0003(12) -0.0034(13) 0.0033(12)
C11 0.0277(15) 0.0192(12) 0.0255(14) -0.0033(11) -0.0020(12) -0.0008(12)
C12 0.0253(14) 0.0244(14) 0.0215(13) -0.0045(10) 0.0001(12) 0.0010(12)
C13 0.0266(14) 0.0243(14) 0.0177(13) -0.0019(11) 0.0016(11) -0.0033(12)
C14 0.0290(15) 0.0415(18) 0.0287(15) 0.0138(14) -0.0006(14) 0.0021(14)
C15 0.0342(16) 0.0235(14) 0.0183(13) -0.0037(11) 0.0027(12) -0.0008(12)
C16 0.054(2) 0.0294(16) 0.0250(15) -0.0013(13) 0.0087(15) 0.0105(16)
C17 0.0515(19) 0.0242(15) 0.0269(16) 0.0006(13) 0.0061(14) 0.0075(14)
C18 0.056(2) 0.0269(16) 0.0325(17) 0.0051(14) 0.0062(16) 0.0038(16)
C19 0.077(3) 0.0345(19) 0.0342(19) 0.0063(15) -0.0044(19) 0.0024(19)
C20 0.060(2) 0.0309(18) 0.041(2) 0.0038(15) 0.0024(18) 0.0027(17)
C21 0.0354(16) 0.0221(14) 0.0212(14) 0.0012(11) -0.0033(12) -0.0018(13)
C22 0.0358(17) 0.0271(14) 0.0258(15) -0.0006(12) 0.0009(13) 0.0027(13)
C23 0.046(2) 0.0302(15) 0.0279(15) 0.0035(14) 0.0063(14) 0.0039(15)
C24 0.054(2) 0.0370(18) 0.0211(15) 0.0055(13) -0.0049(15) -0.0003(16)
C25 0.0426(19) 0.044(2) 0.0373(18) 0.0099(15) -0.0075(16) 0.0047(16)
C26 0.0323(16) 0.0395(17) 0.0305(16) 0.0057(14) 0.0009(13) 0.0010(15)
C27 0.0282(14) 0.0273(14) 0.0214(13) -0.0011(12) -0.0012(12) -0.0035(12)
C28 0.0228(14) 0.0275(15) 0.0224(14) 0.0017(11) -0.0013(11) 0.0000(12)
C29 0.0245(15) 0.0330(16) 0.0253(15) -0.0052(12) -0.0004(12) 0.0018(12)
C30 0.0337(16) 0.0426(19) 0.0197(15) -0.0023(13) 0.0026(13) -0.0019(15)
C31 0.047(2) 0.0373(18) 0.0229(15) 0.0057(14) 0.0028(15) -0.0006(16)
C32 0.049(2) 0.0266(16) 0.0267(16) 0.0000(13) 0.0025(15) -0.0001(14)

loop_
_atom_type_symbol
_atom_type_description
_atom_type_scat_dispersion_real
_atom_type_scat_dispersion_imag
_atom_type_scat_source
C C 0.0033 0.0016 'International Tables Vol C Tables 4.2.6.8 and 6.1.1.4'
H H 0.0000 0.0000 'International Tables Vol C Tables 4.2.6.8 and 6.1.1.4'
F F 0.0171 0.0103 'International Tables Vol C Tables 4.2.6.8 and 6.1.1.4'
S S 0.1246 0.1234 'International Tables Vol C Tables 4.2.6.8 and 6.1.1.4'

loop_
_geom_angle_atom_site_label_1
_geom_angle_atom_site_label_2
_geom_angle_atom_site_label_3
_geom_angle
F2A C6A F1A 105.8(3)
F2A C6A C5 112.8(4)
F1A C6A C5 114.2(4)
F2A C6A C7A 109.9(4)
F1A C6A C7A 109.8(4)
C5 C6A C7A 104.4(3)
F4A C7A F3A 109.4(3)
F4A C7A C8A 111.3(3)
F3A C7A C8A 111.6(4)
F4A C7A C6A 110.3(3)
F3A C7A C6A 112.3(4)
C8A C7A C6A 101.7(3)
F5A C8A F6A 106.0(4)
F5A C8A C9 113.2(4)
F6A C8A C9 113.4(4)
F5A C8A C7A 110.9(4)
F6A C8A C7A 108.6(4)
C9 C8A C7A 104.8(3)
F1B C6B F2B 102.3(14)
F1B C6B C7B 115.7(15)
F2B C6B C7B 112.8(14)
F1B C6B C5 112.6(12)
F2B C6B C5 112.1(13)
C7B C6B C5 101.8(10)
F4B C7B F3B 99.6(14)
F4B C7B C6B 116.1(14)
F3B C7B C6B 106.0(14)
F4B C7B C8B 112.4(14)
F3B C7B C8B 114.8(15)
C6B C7B C8B 107.8(12)
F6B C8B F5B 107.4(13)
F6B C8B C7B 127.1(16)
F5B C8B C7B 100.5(11)
F6B C8B C9 110.8(11)
F5B C8B C9 109.1(13)
C7B C8B C9 100.8(11)
C1 S1 C4 93.34(14)
C10 S2 C13 93.49(14)
C2 C1 C15 130.1(3)
C2 C1 S1 110.0(2)
C15 C1 S1 119.8(2)
C1 C2 C3 112.6(3)
C1 C2 C5 123.2(3)
C3 C2 C5 124.2(3)
C4 C3 C2 113.9(3)
C3 C4 C27 130.5(3)
C3 C4 S1 110.2(2)
C27 C4 S1 119.3(2)
C9 C5 C2 128.5(3)
C9 C5 C6A 110.0(3)
C2 C5 C6A 121.4(3)
C9 C5 C6B 110.4(5)
C2 C5 C6B 121.0(5)
C6A C5 C6B 7.6(6)
C5 C9 C11 129.4(3)
C5 C9 C8A 111.5(3)
C11 C9 C8A 118.8(3)
C5 C9 C8B 109.9(6)
C11 C9 C8B 120.7(6)
C8A C9 C8B 6.3(6)
C11 C10 C14 129.1(3)
C11 C10 S2 110.2(2)
C14 C10 S2 120.7(2)
C10 C11 C12 112.8(3)
C10 C11 C9 122.6(3)
C12 C11 C9 124.6(3)
C13 C12 C11 114.2(3)
C12 C13 C21 128.7(3)
C12 C13 S2 109.4(2)
C21 C13 S2 121.9(2)
C16 C15 C1 124.5(3)
C15 C16 C17 126.5(3)
C16 C17 C18 110.3(3)
C16 C17 C20 109.8(3)
C18 C17 C20 112.1(3)
C19 C18 C17 113.7(3)
C22 C21 C26 117.7(3)
C22 C21 C13 120.7(3)
C26 C21 C13 121.6(3)
C23 C22 C21 121.1(3)
C24 C23 C22 120.3(3)
C23 C24 C25 119.6(3)
C24 C25 C26 120.3(3)
C25 C26 C21 121.0(3)
C28 C27 C32 117.9(3)
C28 C27 C4 121.7(3)
C32 C27 C4 120.4(3)
C29 C28 C27 121.2(3)
C30 C29 C28 120.3(3)
C29 C30 C31 119.2(3)
C32 C31 C30 120.6(3)
C31 C32 C27 120.8(3)

loop_
_geom_bond_atom_site_label_1
_geom_bond_atom_site_label_2
_geom_bond_distance
F1A C6A 1.360(5)
F2A C6A 1.343(5)
F3A C7A 1.352(4)
F4A C7A 1.345(5)
F5A C8A 1.338(5)
F6A C8A 1.376(5)
C6A C5 1.477(6)
C6A C7A 1.553(5)
C7A C8A 1.549(5)
C8A C9 1.480(6)
F1B C6B 1.323(16)
F2B C6B 1.345(15)
F3B C7B 1.407(17)
F4B C7B 1.355(16)
F5B C8B 1.366(15)
F6B C8B 1.356(15)
C6B C7B 1.500(15)
C6B C5 1.597(18)
C7B C8B 1.533(15)
C8B C9 1.58(2)
S1 C1 1.719(3)
S1 C4 1.733(3)
S2 C10 1.720(3)
S2 C13 1.730(3)
C1 C2 1.389(4)
C1 C15 1.446(4)
C2 C3 1.427(4)
C2 C5 1.463(4)
C3 C4 1.357(4)
C4 C27 1.466(4)
C5 C9 1.350(4)
C9 C11 1.465(4)
C10 C11 1.371(4)
C10 C14 1.491(4)
C11 C12 1.424(4)
C12 C13 1.363(4)
C13 C21 1.468(4)
C15 C16 1.319(4)
C16 C17 1.493(4)
C17 C18 1.527(5)
C17 C20 1.531(5)
C18 C19 1.513(5)
C21 C22 1.396(4)
C21 C26 1.396(5)
C22 C23 1.384(4)
C23 C24 1.378(5)
C24 C25 1.380(5)
C25 C26 1.383(4)
C27 C28 1.392(4)
C27 C32 1.396(4)
C28 C29 1.381(4)
C29 C30 1.380(4)
C30 C31 1.387(5)
C31 C32 1.378(5)

loop_
_geom_torsion_atom_site_label_1
_geom_torsion_atom_site_label_2
_geom_torsion_atom_site_label_3
_geom_torsion_atom_site_label_4
_geom_torsion
F2A C6A C7A F4A -147.7(3)
F1A C6A C7A F4A -31.7(5)
C5 C6A C7A F4A 91.1(4)
F2A C6A C7A F3A -25.3(5)
F1A C6A C7A F3A 90.7(4)
C5 C6A C7A F3A -146.6(3)
F2A C6A C7A C8A 94.2(4)
F1A C6A C7A C8A -149.9(4)
C5 C6A C7A C8A -27.1(5)
F4A C7A C8A F5A 142.5(4)
F3A C7A C8A F5A 19.9(5)
C6A C7A C8A F5A -100.0(5)
F4A C7A C8A F6A 26.5(5)
F3A C7A C8A F6A -96.1(4)
C6A C7A C8A F6A 143.9(4)
F4A C7A C8A C9 -95.0(4)
F3A C7A C8A C9 142.4(3)
C6A C7A C8A C9 22.5(5)
F1B C6B C7B F4B 32(2)
F2B C6B C7B F4B -85.5(19)
C5 C6B C7B F4B 154.2(13)
F1B C6B C7B F3B 141.3(16)
F2B C6B C7B F3B 24(2)
C5 C6B C7B F3B -96.3(14)
F1B C6B C7B C8B -95.3(18)
F2B C6B C7B C8B 147.4(16)
C5 C6B C7B C8B 27.1(16)
F4B C7B C8B F6B -33(2)
F3B C7B C8B F6B -146.2(17)
C6B C7B C8B F6B 96(2)
F4B C7B C8B F5B 88.1(17)
F3B C7B C8B F5B -25(2)
C6B C7B C8B F5B -142.7(15)
F4B C7B C8B C9 -160.0(12)
F3B C7B C8B C9 87.1(15)
C6B C7B C8B C9 -30.7(16)
C4 S1 C1 C2 0.7(2)
C4 S1 C1 C15 -176.7(3)
C15 C1 C2 C3 175.8(3)
S1 C1 C2 C3 -1.3(3)
C15 C1 C2 C5 -4.3(5)
S1 C1 C2 C5 178.6(2)
C1 C2 C3 C4 1.4(4)
C5 C2 C3 C4 -178.5(3)
C2 C3 C4 C27 179.3(3)
C2 C3 C4 S1 -0.9(3)
C1 S1 C4 C3 0.1(2)
C1 S1 C4 C27 179.9(2)
C1 C2 C5 C9 -39.1(5)
C3 C2 C5 C9 140.8(3)
C1 C2 C5 C6A 145.6(4)
C3 C2 C5 C6A -34.5(5)
C1 C2 C5 C6B 136.7(7)
C3 C2 C5 C6B -43.4(8)
F2A C6A C5 C9 -96.3(4)
F1A C6A C5 C9 142.9(3)
C7A C6A C5 C9 23.0(4)
F2A C6A C5 C2 79.8(4)
F1A C6A C5 C2 -41.0(5)
C7A C6A C5 C2 -160.9(3)
F2A C6A C5 C6B 169(5)
F1A C6A C5 C6B 49(4)
C7A C6A C5 C6B -71(4)
F1B C6B C5 C9 112.1(11)
F2B C6B C5 C9 -133.2(11)
C7B C6B C5 C9 -12.5(12)
F1B C6B C5 C2 -64.4(13)
F2B C6B C5 C2 50.3(14)
C7B C6B C5 C2 171.0(9)
F1B C6B C5 C6A -159(5)
F2B C6B C5 C6A -45(4)
C7B C6B C5 C6A 76(4)
C2 C5 C9 C11 -10.8(5)
C6A C5 C9 C11 165.0(3)
C6B C5 C9 C11 173.1(7)
C2 C5 C9 C8A 175.8(3)
C6A C5 C9 C8A -8.4(4)
C6B C5 C9 C8A -0.3(7)
C2 C5 C9 C8B 169.4(6)
C6A C5 C9 C8B -14.9(7)
C6B C5 C9 C8B -6.8(9)
F5A C8A C9 C5 111.1(4)
F6A C8A C9 C5 -128.2(3)
C7A C8A C9 C5 -9.9(5)
F5A C8A C9 C11 -63.1(5)
F6A C8A C9 C11 57.7(5)
C7A C8A C9 C11 176.0(3)
F5A C8A C9 C8B -172(6)
F6A C8A C9 C8B -52(5)
C7A C8A C9 C8B 67(5)
F6B C8B C9 C5 -113.9(10)
F5B C8B C9 C5 128.0(8)
C7B C8B C9 C5 22.9(12)
F6B C8B C9 C11 66.2(13)
F5B C8B C9 C11 -51.8(11)
C7B C8B C9 C11 -157.0(9)
F6B C8B C9 C8A 140(6)
F5B C8B C9 C8A 22(5)
C7B C8B C9 C8A -83(5)
C13 S2 C10 C11 -0.1(2)
C13 S2 C10 C14 179.6(3)
C14 C10 C11 C12 -179.9(3)
S2 C10 C11 C12 -0.3(3)
C14 C10 C11 C9 2.5(5)
S2 C10 C11 C9 -177.8(2)
C5 C9 C11 C10 -52.5(5)
C8A C9 C11 C10 120.5(4)
C8B C9 C11 C10 127.3(7)
C5 C9 C11 C12 130.2(3)
C8A C9 C11 C12 -56.8(4)
C8B C9 C11 C12 -50.0(7)
C10 C11 C12 C13 0.6(4)
C9 C11 C12 C13 178.2(3)
C11 C12 C13 C21 178.2(3)
C11 C12 C13 S2 -0.7(3)
C10 S2 C13 C12 0.5(2)
C10 S2 C13 C21 -178.5(2)
C2 C1 C15 C16 163.2(3)
S1 C1 C15 C16 -20.0(5)
C1 C15 C16 C17 179.8(3)
C15 C16 C17 C18 122.3(4)
C15 C16 C17 C20 -113.6(4)
C16 C17 C18 C19 -171.3(3)
C20 C17 C18 C19 66.0(4)
C12 C13 C21 C22 10.7(5)
S2 C13 C21 C22 -170.5(2)
C12 C13 C21 C26 -170.0(3)
S2 C13 C21 C26 8.8(4)
C26 C21 C22 C23 0.4(5)
C13 C21 C22 C23 179.7(3)
C21 C22 C23 C24 -0.4(5)
C22 C23 C24 C25 0.3(5)
C23 C24 C25 C26 -0.2(6)
C24 C25 C26 C21 0.2(5)
C22 C21 C26 C25 -0.3(5)
C13 C21 C26 C25 -179.6(3)
C3 C4 C27 C28 -178.6(3)
S1 C4 C27 C28 1.6(4)
C3 C4 C27 C32 2.4(5)
S1 C4 C27 C32 -177.4(2)
C32 C27 C28 C29 -0.6(4)
C4 C27 C28 C29 -179.6(3)
C27 C28 C29 C30 -1.0(5)
C28 C29 C30 C31 1.3(5)
C29 C30 C31 C32 0.0(5)
C30 C31 C32 C27 -1.6(5)
C28 C27 C32 C31 1.9(5)
C4 C27 C32 C31 -179.1(3)
